data_2221741
loop_
_publ_author_name
'Chantrapromma, Suchada'
'Kobkeatthawin, Thawanrat'
'Fun, Hoong-Kun'

_publ_section_title
;
 2-[(<i>E</i>)-2-(1<i>H</i>-Indol-3-yl)ethenyl]-1-methylpyridinium
 4-bromobenzenesulfonate
;
_journal_coeditor_code IS2401
_journal_issue 5
_journal_name_full 'Acta Crystallographica Section E'
_journal_page_first o950
_journal_page_last o951
_journal_paper_doi 10.1107/S1600536809011386
_journal_volume 65
_journal_year 2009
_chemical_formula_iupac 'C16 H15 N2 +, C6 H4 Br O3 S -'
_chemical_formula_moiety 'C16 H15 N2 +, C6 H4 Br O3 S -'
_chemical_formula_sum 'C22 H19 Br N2 O3 S'
_chemical_formula_weight 471.36
_chemical_melting_point_gt 508
_chemical_melting_point_lt 510
_chemical_name_systematic
;
2-[(<i>E</i>)-2-(1<i>H</i>-Indol-3-yl)ethenyl]-1-methylpyridinium
4-bromobenzenesulfonate
;
_space_group_IT_number 14
_symmetry_cell_setting monoclinic
_symmetry_space_group_name_Hall '-P 2ybc'
_symmetry_space_group_name_H-M 'P 1 21/c 1'
_atom_sites_solution_hydrogens geom
_atom_sites_solution_primary direct
_atom_sites_solution_secondary difmap
_audit_creation_method SHELXL-97
_cell_angle_alpha 90.00
_cell_angle_beta 98.8500(10)
_cell_angle_gamma 90.00
_cell_formula_units_Z 4
_cell_length_a 7.51880(10)
_cell_length_b 13.3659(2)
_cell_length_c 20.2670(3)
_cell_measurement_reflns_used 10581
_cell_measurement_temperature 100
_cell_measurement_theta_max 37.50
_cell_measurement_theta_min 2.03
_cell_volume 2012.49(5)
_computing_cell_refinement 'SAINT (Bruker, 2005)'
_computing_data_collection 'APEX2 (Bruker, 2005)'
_computing_data_reduction 'SAINT (Bruker, 2005)'
_computing_molecular_graphics 'SHELXTL (Sheldrick, 2008)'
_computing_publication_material
;
SHELXTL (Sheldrick, 2008) and PLATON (Spek, 2009)
;
_computing_structure_refinement 'SHELXTL (Sheldrick, 2008)'
_computing_structure_solution 'SHELXTL (Sheldrick, 2008)'
_diffrn_ambient_temperature 100
_diffrn_measured_fraction_theta_full 1.000
_diffrn_measured_fraction_theta_max 1.000
_diffrn_measurement_device_type 'Bruker APEXII CCD area-detector'
_diffrn_measurement_method '\f and \w'
_diffrn_radiation_monochromator graphite
_diffrn_radiation_source 'sealed tube'
_diffrn_radiation_type MoK\a
_diffrn_radiation_wavelength 0.71073
_diffrn_reflns_av_R_equivalents 0.0325
_diffrn_reflns_av_sigmaI/netI 0.0321
_diffrn_reflns_limit_h_max 12
_diffrn_reflns_limit_h_min -11
_diffrn_reflns_limit_k_max 22
_diffrn_reflns_limit_k_min -22
_diffrn_reflns_limit_l_max 34
_diffrn_reflns_limit_l_min -34
_diffrn_reflns_number 67716
_diffrn_reflns_theta_full 37.50
_diffrn_reflns_theta_max 37.50
_diffrn_reflns_theta_min 2.03
_diffrn_standards_number 0
_exptl_absorpt_coefficient_mu 2.173
_exptl_absorpt_correction_T_max 0.706
_exptl_absorpt_correction_T_min 0.548
_exptl_absorpt_correction_type multi-scan
_exptl_absorpt_process_details '(<i>SADABS</i>; Bruker, 2005)'
_exptl_crystal_colour Yellow
_exptl_crystal_density_diffrn 1.556
_exptl_crystal_density_method 'not measured'
_exptl_crystal_description Block
_exptl_crystal_F_000 960
_exptl_crystal_size_max 0.31
_exptl_crystal_size_mid 0.27
_exptl_crystal_size_min 0.16
_refine_diff_density_max 1.018
_refine_diff_density_min -0.659
_refine_ls_extinction_method none
_refine_ls_goodness_of_fit_ref 1.030
_refine_ls_hydrogen_treatment mixed
_refine_ls_matrix_type full
_refine_ls_number_parameters 267
_refine_ls_number_reflns 10581
_refine_ls_number_restraints 0
_refine_ls_restrained_S_all 1.030
_refine_ls_R_factor_all 0.0542
_refine_ls_R_factor_gt 0.0330
_refine_ls_shift/su_max 0.003
_refine_ls_shift/su_mean 0.000
_refine_ls_structure_factor_coef Fsqd
_refine_ls_weighting_details 'calc w=1/[\s^2^(Fo^2^)+(0.0369P)^2^+0.9196P] where P=(Fo^2^+2Fc^2^)/3'
_refine_ls_weighting_scheme calc
_refine_ls_wR_factor_gt 0.0768
_refine_ls_wR_factor_ref 0.0845
_reflns_number_gt 8073
_reflns_number_total 10581
_reflns_threshold_expression I>2\s(I)
_cod_data_source_file is2401.cif
_cod_data_source_block I
_cod_depositor_comments
;
The following automatic conversions were performed:
'_symmetry_cell_setting' value 'Monoclinic' changed to 'monoclinic'
according to '/home/saulius/struct/CIF-dictionaries/cif_core.dic'
dictionary named 'cif_core.dic' version 2.4.1 from 2010-06-29.

Automatic conversion script
Id: cif_fix_enum 1527 2010-12-29 10:47:43Z saulius 

The following automatic conversions were performed:

'_symmetry_cell_setting' value 'Monoclinic' changed to 'monoclinic'
according to /home/saulius/struct/CIF-dictionaries/cif_core.dic
dictionary named 'cif_core.dic' version 2.4.1 from 2010-06-29.

Automatic conversion script
Id: cif_fix_values 1715 2011-07-08 13:25:40Z adriana 
;
_cod_original_sg_symbol_H-M 'P 21/c'
_cod_database_code 2221741
_cod_database_fobs_code 2221741

loop_
_symmetry_equiv_pos_as_xyz
'x, y, z'
'-x, y+1/2, -z+1/2'
'-x, -y, -z'
'x, -y-1/2, z-1/2'

loop_
_atom_site_type_symbol
_atom_site_label
_atom_site_fract_x
_atom_site_fract_y
_atom_site_fract_z
_atom_site_U_iso_or_equiv
_atom_site_adp_type
_atom_site_calc_flag
_atom_site_refinement_flags
_atom_site_occupancy
_atom_site_disorder_assembly
_atom_site_disorder_group
Br Br1 0.437510(18) 0.545613(9) 0.317640(6) 0.02094(4) Uani d . 1 . .
S S1 1.03248(4) 0.87587(2) 0.276111(13) 0.01297(5) Uani d . 1 . .
O O1 1.08595(14) 0.92518(8) 0.33975(5) 0.02417(19) Uani d . 1 . .
O O2 1.17976(12) 0.82343(7) 0.25255(5) 0.02343(19) Uani d . 1 . .
O O3 0.93322(13) 0.94158(8) 0.22583(5) 0.0253(2) Uani d . 1 . .
C C17 0.87426(15) 0.78270(8) 0.29047(5) 0.01413(18) Uani d . 1 . .
C C18 0.92454(16) 0.68277(9) 0.30078(6) 0.01618(19) Uani d . 1 . .
H H18A 1.0438 0.6639 0.3012 0.019 Uiso calc R 1 . .
C C19 0.79634(16) 0.61112(9) 0.31052(6) 0.0171(2) Uani d . 1 . .
H H19A 0.8285 0.5442 0.3170 0.021 Uiso calc R 1 . .
C C20 0.61934(16) 0.64165(8) 0.31029(6) 0.01558(19) Uani d . 1 . .
C C21 0.56765(15) 0.74130(9) 0.30144(6) 0.01596(19) Uani d . 1 . .
H H21A 0.4491 0.7603 0.3023 0.019 Uiso calc R 1 . .
C C22 0.69622(15) 0.81182(8) 0.29127(6) 0.01531(18) Uani d . 1 . .
H H22A 0.6637 0.8787 0.2850 0.018 Uiso calc R 1 . .
N N1 0.75652(13) 0.79242(8) 0.58104(5) 0.01574(17) Uani d . 1 . .
N N2 0.77966(15) 1.20325(8) 0.35483(5) 0.01918(19) Uani d . 1 . .
C C1 0.77944(17) 0.69502(9) 0.59983(6) 0.0196(2) Uani d . 1 . .
H H1A 0.7581 0.6761 0.6421 0.024 Uiso calc R 1 . .
C C2 0.83291(18) 0.62419(9) 0.55835(7) 0.0218(2) Uani d . 1 . .
H H2A 0.8490 0.5580 0.5721 0.026 Uiso calc R 1 . .
C C3 0.86283(18) 0.65363(9) 0.49483(6) 0.0210(2) Uani d . 1 . .
H H3A 0.8972 0.6067 0.4653 0.025 Uiso calc R 1 . .
C C4 0.84120(17) 0.75234(9) 0.47621(6) 0.0191(2) Uani d . 1 . .
H H4A 0.8621 0.7717 0.4340 0.023 Uiso calc R 1 . .
C C5 0.78805(15) 0.82472(9) 0.51967(5) 0.01522(18) Uani d . 1 . .
C C6 0.76564(17) 0.92976(9) 0.50349(6) 0.01701(19) Uani d . 1 . .
H H6A 0.7261 0.9722 0.5346 0.020 Uiso calc R 1 . .
C C7 0.79955(16) 0.96932(9) 0.44504(6) 0.01598(19) Uani d . 1 . .
H H7A 0.8379 0.9250 0.4148 0.019 Uiso calc R 1 . .
C C8 0.78260(15) 1.07202(9) 0.42496(5) 0.01529(18) Uani d . 1 . .
C C9 0.80825(16) 1.10341(9) 0.36157(6) 0.0178(2) Uani d . 1 . .
H H9A 0.8404 1.0618 0.3286 0.021 Uiso calc R 1 . .
C C10 0.73615(16) 1.24110(9) 0.41377(6) 0.0181(2) Uani d . 1 . .
C C11 0.69668(18) 1.33969(10) 0.42910(7) 0.0234(2) Uani d . 1 . .
H H11A 0.6958 1.3909 0.3980 0.028 Uiso calc R 1 . .
C C12 0.65886(19) 1.35765(10) 0.49284(8) 0.0270(3) Uani d . 1 . .
H H12A 0.6305 1.4223 0.5047 0.032 Uiso calc R 1 . .
C C13 0.66243(19) 1.28055(11) 0.53972(7) 0.0263(3) Uani d . 1 . .
H H13A 0.6384 1.2953 0.5823 0.032 Uiso calc R 1 . .
C C14 0.70096(18) 1.18259(10) 0.52424(6) 0.0210(2) Uani d . 1 . .
H H14A 0.7027 1.1321 0.5559 0.025 Uiso calc R 1 . .
C C15 0.73730(16) 1.16115(9) 0.45962(6) 0.01610(19) Uani d . 1 . .
C C16 0.69856(17) 0.86295(10) 0.62973(6) 0.0191(2) Uani d . 1 . .
H H16A 0.6809 0.8272 0.6693 0.029 Uiso calc R 1 . .
H H16B 0.5877 0.8943 0.6105 0.029 Uiso calc R 1 . .
H H16C 0.7894 0.9132 0.6410 0.029 Uiso calc R 1 . .
H H1N2 0.796(2) 1.2377(15) 0.3209(10) 0.028(5) Uiso d . 1 . .

loop_
_atom_site_aniso_label
_atom_site_aniso_U_11
_atom_site_aniso_U_22
_atom_site_aniso_U_33
_atom_site_aniso_U_12
_atom_site_aniso_U_13
_atom_site_aniso_U_23
Br1 0.02422(6) 0.01477(5) 0.02501(6) -0.00464(4) 0.00755(4) -0.00167(4)
S1 0.01221(11) 0.01335(10) 0.01371(10) -0.00058(8) 0.00315(8) -0.00260(9)
O1 0.0282(5) 0.0241(4) 0.0212(4) -0.0076(4) 0.0070(3) -0.0102(4)
O2 0.0167(4) 0.0236(4) 0.0319(5) 0.0008(3) 0.0096(3) -0.0090(4)
O3 0.0191(4) 0.0244(5) 0.0314(5) -0.0025(3) 0.0008(3) 0.0130(4)
C17 0.0150(5) 0.0134(4) 0.0139(4) 0.0011(3) 0.0021(3) -0.0009(3)
C18 0.0155(5) 0.0147(4) 0.0185(4) 0.0037(4) 0.0031(3) 0.0000(4)
C19 0.0210(5) 0.0130(4) 0.0177(4) 0.0029(4) 0.0044(4) 0.0003(4)
C20 0.0187(5) 0.0128(4) 0.0156(4) -0.0010(4) 0.0035(3) -0.0006(4)
C21 0.0150(5) 0.0147(4) 0.0183(4) 0.0008(4) 0.0030(3) 0.0006(4)
C22 0.0161(5) 0.0118(4) 0.0181(4) 0.0018(3) 0.0032(3) 0.0004(4)
N1 0.0177(4) 0.0157(4) 0.0134(4) -0.0026(3) 0.0012(3) 0.0000(3)
N2 0.0209(5) 0.0179(4) 0.0184(4) -0.0003(4) 0.0023(3) 0.0052(4)
C1 0.0216(5) 0.0172(5) 0.0191(5) -0.0032(4) 0.0004(4) 0.0039(4)
C2 0.0241(6) 0.0150(5) 0.0253(5) -0.0007(4) 0.0004(4) 0.0023(4)
C3 0.0229(6) 0.0165(5) 0.0230(5) 0.0023(4) 0.0020(4) -0.0021(4)
C4 0.0234(6) 0.0175(5) 0.0164(4) 0.0021(4) 0.0032(4) -0.0001(4)
C5 0.0159(5) 0.0156(4) 0.0138(4) -0.0009(4) 0.0011(3) 0.0007(4)
C6 0.0207(5) 0.0151(4) 0.0157(4) 0.0013(4) 0.0044(4) 0.0006(4)
C7 0.0180(5) 0.0153(4) 0.0145(4) 0.0004(4) 0.0020(3) 0.0002(4)
C8 0.0157(5) 0.0152(4) 0.0148(4) 0.0000(4) 0.0017(3) 0.0008(4)
C9 0.0180(5) 0.0186(5) 0.0166(4) 0.0000(4) 0.0025(4) 0.0017(4)
C10 0.0161(5) 0.0164(5) 0.0210(5) -0.0002(4) 0.0006(4) 0.0012(4)
C11 0.0200(6) 0.0151(5) 0.0338(6) 0.0013(4) 0.0004(5) 0.0019(5)
C12 0.0230(6) 0.0178(5) 0.0402(7) 0.0017(5) 0.0045(5) -0.0072(5)
C13 0.0269(7) 0.0238(6) 0.0290(6) 0.0002(5) 0.0073(5) -0.0085(5)
C14 0.0241(6) 0.0197(5) 0.0197(5) -0.0005(4) 0.0054(4) -0.0030(4)
C15 0.0154(5) 0.0152(4) 0.0173(4) -0.0001(4) 0.0016(3) 0.0002(4)
C16 0.0233(6) 0.0200(5) 0.0143(4) -0.0028(4) 0.0043(4) -0.0022(4)

loop_
_atom_type_symbol
_atom_type_description
_atom_type_scat_dispersion_real
_atom_type_scat_dispersion_imag
_atom_type_scat_source
C C 0.0033 0.0016 'International Tables Vol C Tables 4.2.6.8 and 6.1.1.4'
H H 0.0000 0.0000 'International Tables Vol C Tables 4.2.6.8 and 6.1.1.4'
N N 0.0061 0.0033 'International Tables Vol C Tables 4.2.6.8 and 6.1.1.4'
O O 0.0106 0.0060 'International Tables Vol C Tables 4.2.6.8 and 6.1.1.4'
S S 0.1246 0.1234 'International Tables Vol C Tables 4.2.6.8 and 6.1.1.4'
Br Br -0.2901 2.4595 'International Tables Vol C Tables 4.2.6.8 and 6.1.1.4'

loop_
_geom_angle_atom_site_label_1
_geom_angle_atom_site_label_2
_geom_angle_atom_site_label_3
_geom_angle_site_symmetry_1
_geom_angle_site_symmetry_3
_geom_angle
_geom_angle_publ_flag
O1 S1 O2 . . 113.02(6) ?
O1 S1 O3 . . 112.93(6) ?
O2 S1 O3 . . 113.24(6) ?
O1 S1 C17 . . 105.91(6) ?
O2 S1 C17 . . 106.22(6) ?
O3 S1 C17 . . 104.63(5) ?
C18 C17 C22 . . 120.21(11) ?
C18 C17 S1 . . 121.51(9) ?
C22 C17 S1 . . 118.27(8) ?
C19 C18 C17 . . 120.10(11) ?
C19 C18 H18A . . 120.0 ?
C17 C18 H18A . . 119.9 ?
C20 C19 C18 . . 118.68(10) ?
C20 C19 H19A . . 120.7 ?
C18 C19 H19A . . 120.7 ?
C21 C20 C19 . . 121.96(11) ?
C21 C20 Br1 . . 117.86(9) ?
C19 C20 Br1 . . 120.10(9) ?
C22 C21 C20 . . 118.82(11) ?
C22 C21 H21A . . 120.6 ?
C20 C21 H21A . . 120.6 ?
C21 C22 C17 . . 120.21(10) ?
C21 C22 H22A . . 119.9 ?
C17 C22 H22A . . 119.9 ?
C1 N1 C5 . . 121.55(10) ?
C1 N1 C16 . . 117.47(10) ?
C5 N1 C16 . . 120.98(10) ?
C9 N2 C10 . . 109.17(10) ?
C9 N2 H1N2 . . 125.1(13) ?
C10 N2 H1N2 . . 125.5(13) ?
N1 C1 C2 . . 121.83(11) ?
N1 C1 H1A . . 119.1 ?
C2 C1 H1A . . 119.1 ?
C1 C2 C3 . . 118.42(12) ?
C1 C2 H2A . . 120.8 ?
C3 C2 H2A . . 120.8 ?
C4 C3 C2 . . 119.61(12) ?
C4 C3 H3A . . 120.2 ?
C2 C3 H3A . . 120.2 ?
C3 C4 C5 . . 121.40(11) ?
C3 C4 H4A . . 119.3 ?
C5 C4 H4A . . 119.3 ?
N1 C5 C4 . . 117.17(10) ?
N1 C5 C6 . . 118.76(10) ?
C4 C5 C6 . . 124.07(10) ?
C7 C6 C5 . . 123.06(11) ?
C7 C6 H6A . . 118.5 ?
C5 C6 H6A . . 118.5 ?
C6 C7 C8 . . 126.96(11) ?
C6 C7 H7A . . 116.5 ?
C8 C7 H7A . . 116.5 ?
C9 C8 C7 . . 122.14(11) ?
C9 C8 C15 . . 105.99(10) ?
C7 C8 C15 . . 131.86(10) ?
N2 C9 C8 . . 110.32(11) ?
N2 C9 H9A . . 124.8 ?
C8 C9 H9A . . 124.8 ?
N2 C10 C11 . . 128.65(12) ?
N2 C10 C15 . . 108.22(10) ?
C11 C10 C15 . . 123.14(12) ?
C12 C11 C10 . . 116.88(12) ?
C12 C11 H11A . . 121.6 ?
C10 C11 H11A . . 121.6 ?
C11 C12 C13 . . 121.35(12) ?
C11 C12 H12A . . 119.3 ?
C13 C12 H12A . . 119.3 ?
C14 C13 C12 . . 121.62(13) ?
C14 C13 H13A . . 119.2 ?
C12 C13 H13A . . 119.2 ?
C13 C14 C15 . . 118.67(12) ?
C13 C14 H14A . . 120.7 ?
C15 C14 H14A . . 120.7 ?
C14 C15 C10 . . 118.33(11) ?
C14 C15 C8 . . 135.36(11) ?
C10 C15 C8 . . 106.29(10) ?
N1 C16 H16A . . 109.5 ?
N1 C16 H16B . . 109.5 ?
H16A C16 H16B . . 109.5 ?
N1 C16 H16C . . 109.5 ?
H16A C16 H16C . . 109.5 ?
H16B C16 H16C . . 109.5 ?

loop_
_geom_bond_atom_site_label_1
_geom_bond_atom_site_label_2
_geom_bond_site_symmetry_2
_geom_bond_distance
_geom_bond_publ_flag
Br1 C20 . 1.8978(12) ?
S1 O1 . 1.4492(9) ?
S1 O2 . 1.4519(9) ?
S1 O3 . 1.4604(10) ?
S1 C17 . 1.7768(12) ?
C17 C18 . 1.3952(16) ?
C17 C22 . 1.3966(16) ?
C18 C19 . 1.3942(17) ?
C18 H18A . 0.9300 ?
C19 C20 . 1.3913(17) ?
C19 H19A . 0.9300 ?
C20 C21 . 1.3913(16) ?
C21 C22 . 1.3881(16) ?
C21 H21A . 0.9300 ?
C22 H22A . 0.9300 ?
N1 C1 . 1.3599(16) ?
N1 C5 . 1.3712(15) ?
N1 C16 . 1.4782(16) ?
N2 C9 . 1.3552(16) ?
N2 C10 . 1.3821(16) ?
N2 H1N2 . 0.850(19) ?
C1 C2 . 1.3669(19) ?
C1 H1A . 0.9300 ?
C2 C3 . 1.3971(19) ?
C2 H2A . 0.9300 ?
C3 C4 . 1.3750(18) ?
C3 H3A . 0.9300 ?
C4 C5 . 1.4070(16) ?
C4 H4A . 0.9300 ?
C5 C6 . 1.4458(16) ?
C6 C7 . 1.3568(16) ?
C6 H6A . 0.9300 ?
C7 C8 . 1.4318(16) ?
C7 H7A . 0.9300 ?
C8 C9 . 1.3929(16) ?
C8 C15 . 1.4498(16) ?
C9 H9A . 0.9300 ?
C10 C11 . 1.3961(18) ?
C10 C15 . 1.4153(16) ?
C11 C12 . 1.386(2) ?
C11 H11A . 0.9300 ?
C12 C13 . 1.399(2) ?
C12 H12A . 0.9300 ?
C13 C14 . 1.3874(19) ?
C13 H13A . 0.9300 ?
C14 C15 . 1.4079(17) ?
C14 H14A . 0.9300 ?
C16 H16A . 0.9600 ?
C16 H16B . 0.9600 ?
C16 H16C . 0.9600 ?

loop_
_geom_hbond_atom_site_label_D
_geom_hbond_atom_site_label_H
_geom_hbond_atom_site_label_A
_geom_hbond_site_symmetry_A
_geom_hbond_distance_DH
_geom_hbond_distance_HA
_geom_hbond_distance_DA
_geom_hbond_angle_DHA
_geom_hbond_publ_flag
N2 H1N2 O2 2_755 0.85(2) 1.91(2) 2.7593(14) 175.2(17) y
C1 H1A O3 4_576 0.93 2.53 3.2067(16) 130 y
C7 H7A O1 1_555 0.93 2.58 3.3095(16) 136 y
C9 H9A O1 1_555 0.93 2.58 3.2426(16) 128 y
C14 H14A O1 3_776 0.93 2.56 3.2987(16) 137 y
C16 H16C O1 3_776 0.96 2.36 3.2739(17) 158 y
C19 H19A O3 2_745 0.93 2.51 3.2052(16) 131 y
C21 H21A O2 1_455 0.93 2.28 3.1310(15) 152 y
C4 H4A Cg3 1_555 0.93 2.82 3.5579(13) 137 y
C16 H16A Cg3 4_565 0.96 2.69 3.5731(13) 154 y
C16 H16B Cg1 3_676 0.96 2.74 3.4836(14) 135 y

loop_
_geom_torsion_atom_site_label_1
_geom_torsion_atom_site_label_2
_geom_torsion_atom_site_label_3
_geom_torsion_atom_site_label_4
_geom_torsion_site_symmetry_1
_geom_torsion_site_symmetry_2
_geom_torsion_site_symmetry_3
_geom_torsion_site_symmetry_4
_geom_torsion
_geom_torsion_publ_flag
O1 S1 C17 C18 . . . . -98.92(10) ?
O2 S1 C17 C18 . . . . 21.50(11) ?
O3 S1 C17 C18 . . . . 141.54(10) ?
O1 S1 C17 C22 . . . . 81.05(10) ?
O2 S1 C17 C22 . . . . -158.53(9) ?
O3 S1 C17 C22 . . . . -38.49(10) ?
C22 C17 C18 C19 . . . . 1.37(17) ?
S1 C17 C18 C19 . . . . -178.65(9) ?
C17 C18 C19 C20 . . . . -0.57(17) ?
C18 C19 C20 C21 . . . . -0.76(17) ?
C18 C19 C20 Br1 . . . . 175.97(9) ?
C19 C20 C21 C22 . . . . 1.26(17) ?
Br1 C20 C21 C22 . . . . -175.54(8) ?
C20 C21 C22 C17 . . . . -0.44(17) ?
C18 C17 C22 C21 . . . . -0.86(17) ?
S1 C17 C22 C21 . . . . 179.16(9) ?
C5 N1 C1 C2 . . . . -0.78(18) ?
C16 N1 C1 C2 . . . . -179.93(11) ?
N1 C1 C2 C3 . . . . -0.56(19) ?
C1 C2 C3 C4 . . . . 1.17(19) ?
C2 C3 C4 C5 . . . . -0.48(19) ?
C1 N1 C5 C4 . . . . 1.44(16) ?
C16 N1 C5 C4 . . . . -179.43(11) ?
C1 N1 C5 C6 . . . . -178.40(11) ?
C16 N1 C5 C6 . . . . 0.73(16) ?
C3 C4 C5 N1 . . . . -0.81(18) ?
C3 C4 C5 C6 . . . . 179.02(12) ?
N1 C5 C6 C7 . . . . 177.69(11) ?
C4 C5 C6 C7 . . . . -2.13(19) ?
C5 C6 C7 C8 . . . . -179.49(11) ?
C6 C7 C8 C9 . . . . -175.13(12) ?
C6 C7 C8 C15 . . . . 3.9(2) ?
C10 N2 C9 C8 . . . . 0.64(14) ?
C7 C8 C9 N2 . . . . 178.35(11) ?
C15 C8 C9 N2 . . . . -0.92(14) ?
C9 N2 C10 C11 . . . . 179.84(13) ?
C9 N2 C10 C15 . . . . -0.08(14) ?
N2 C10 C11 C12 . . . . -179.37(13) ?
C15 C10 C11 C12 . . . . 0.53(19) ?
C10 C11 C12 C13 . . . . 0.8(2) ?
C11 C12 C13 C14 . . . . -1.1(2) ?
C12 C13 C14 C15 . . . . 0.1(2) ?
C13 C14 C15 C10 . . . . 1.18(18) ?
C13 C14 C15 C8 . . . . 179.66(13) ?
N2 C10 C15 C14 . . . . 178.40(11) ?
C11 C10 C15 C14 . . . . -1.52(18) ?
N2 C10 C15 C8 . . . . -0.48(13) ?
C11 C10 C15 C8 . . . . 179.60(12) ?
C9 C8 C15 C14 . . . . -177.76(14) ?
C7 C8 C15 C14 . . . . 3.1(2) ?
C9 C8 C15 C10 . . . . 0.84(13) ?
C7 C8 C15 C10 . . . . -178.33(12) ?

loop_
_cod_related_entry_id
_cod_related_entry_database
_cod_related_entry_code
1 ChemSpider 30655767
